data_7019963
loop_
_publ_author_name
'Zheng, Yong'
'Long, La-Sheng'
'Huang, Rong-Bin'
'Zheng, Lan-Sun'

_publ_section_title
;
 Stepwise assembly of homochiral coordination polymers based on the
 precursor of an enantiopure Yb(3)Mn(6) cluster.
;
_journal_issue 35
_journal_name_full 'Dalton transactions (Cambridge, England : 2003)'
_journal_page_first 10518
_journal_page_last 10520
_journal_paper_doi 10.1039/c2dt30667k
_journal_volume 41
_journal_year 2012
_chemical_absolute_configuration syn
_chemical_formula_sum 'C77 H109 Mn6 N8 O49 Yb3'
_chemical_formula_weight 2779.48
_chemical_name_systematic
;
?
;
_space_group_IT_number 18
_symmetry_cell_setting orthorhombic
_symmetry_space_group_name_Hall 'P 2 2ab'
_symmetry_space_group_name_H-M 'P 21 21 2'
_atom_sites_solution_hydrogens geom
_atom_sites_solution_primary direct
_atom_sites_solution_secondary difmap
_audit_creation_method SHELXL-97
_cell_angle_alpha 90.00
_cell_angle_beta 90.00
_cell_angle_gamma 90.00
_cell_formula_units_Z 4
_cell_length_a 28.0789(16)
_cell_length_b 28.1344(13)
_cell_length_c 14.2827(6)
_cell_measurement_reflns_used 16309
_cell_measurement_temperature 133(2)
_cell_measurement_theta_max 29.27
_cell_measurement_theta_min 3.27
_cell_volume 11283.1(10)
_computing_cell_refinement
;
CrysAlisPro, Agilent Technologies,
Version 1.171.35.21 (release 20-01-2012 CrysAlis171 .NET)
(compiled Jan 23 2012,18:06:46)
;
_computing_data_collection
;
CrysAlisPro, Agilent Technologies,
Version 1.171.35.21 (release 20-01-2012 CrysAlis171 .NET)
(compiled Jan 23 2012,18:06:46)
;
_computing_data_reduction
;
CrysAlisPro, Agilent Technologies,
Version 1.171.35.21 (release 20-01-2012 CrysAlis171 .NET)
(compiled Jan 23 2012,18:06:46)
;
_computing_molecular_graphics 'Bruker SHELXTL'
_computing_publication_material 'Bruker SHELXTL'
_computing_structure_refinement 'SHELXL-97 (Sheldrick, 1997)'
_computing_structure_solution 'SHELXS-97 (Sheldrick, 1990)'
_diffrn_ambient_temperature 133(2)
_diffrn_measured_fraction_theta_full 0.997
_diffrn_measured_fraction_theta_max 0.997
_diffrn_measurement_device_type 'SuperNova, Dual, Cu at zero, Atlas'
_diffrn_measurement_method '\w scans'
_diffrn_radiation_monochromator mirror
_diffrn_radiation_source 'SuperNova (Mo) X-ray Source'
_diffrn_radiation_type MoK\a
_diffrn_radiation_wavelength 0.71073
_diffrn_reflns_av_R_equivalents 0.0000
_diffrn_reflns_av_sigmaI/netI 0.0566
_diffrn_reflns_limit_h_max 34
_diffrn_reflns_limit_h_min -34
_diffrn_reflns_limit_k_max 34
_diffrn_reflns_limit_k_min 0
_diffrn_reflns_limit_l_max 17
_diffrn_reflns_limit_l_min 0
_diffrn_reflns_number 21086
_diffrn_reflns_theta_full 26.00
_diffrn_reflns_theta_max 26.00
_diffrn_reflns_theta_min 3.28
_exptl_absorpt_coefficient_mu 3.195
_exptl_absorpt_correction_T_max 0.7841
_exptl_absorpt_correction_T_min 0.4010
_exptl_absorpt_correction_type multi-scan
_exptl_absorpt_process_details
;
CrysAlisPro, Agilent Technologies,
Version 1.171.35.21 (release 20-01-2012 CrysAlis171 .NET)
(compiled Jan 23 2012,18:06:46)
Empirical absorption correction using spherical harmonics,
implemented in SCALE3 ABSPACK scaling algorithm.
;
_exptl_crystal_colour greenblack
_exptl_crystal_density_diffrn 1.636
_exptl_crystal_density_meas ?
_exptl_crystal_density_method 'not measured'
_exptl_crystal_description block
_exptl_crystal_F_000 5516
_exptl_crystal_size_max 0.35
_exptl_crystal_size_mid 0.20
_exptl_crystal_size_min 0.08
_platon_squeeze_details
;
SQUEEZE removed one NO3- anion and six disordered water molecules per formula unit. This values are calculated based upon elemental analysis data and charge balance consideration.
;
_refine_diff_density_max 1.804
_refine_diff_density_min -1.330
_refine_diff_density_rms 0.127
_refine_ls_abs_structure_details 'Flack H D (1983), Acta Cryst. A39, 876-881'
_refine_ls_abs_structure_Flack -0.018(8)
_refine_ls_extinction_method none
_refine_ls_goodness_of_fit_ref 1.039
_refine_ls_hydrogen_treatment constr
_refine_ls_matrix_type full
_refine_ls_number_parameters 1198
_refine_ls_number_reflns 21086
_refine_ls_number_restraints 25
_refine_ls_restrained_S_all 1.042
_refine_ls_R_factor_all 0.0543
_refine_ls_R_factor_gt 0.0435
_refine_ls_shift/su_max 0.004
_refine_ls_shift/su_mean 0.000
_refine_ls_structure_factor_coef Fsqd
_refine_ls_weighting_details 'calc w=1/[\s^2^(Fo^2^)+(0.0448P)^2^+32.7464P] where P=(Fo^2^+2Fc^2^)/3'
_refine_ls_weighting_scheme calc
_refine_ls_wR_factor_gt 0.1020
_refine_ls_wR_factor_ref 0.1081
_reflns_number_gt 18384
_reflns_number_total 21086
_reflns_threshold_expression >2sigma(I)
_cod_data_source_file c2dt30667k.txt
_cod_data_source_block complex4
_cod_depositor_comments
;
The following automatic conversions were performed:

'_exptl_crystal_density_meas' value 'not measured' was changed to '?'
- the value is perceived as not measured.

Automatic conversion script
Id: cif_fix_values 3008 2015-01-20 13:52:24Z robertas 
;
_cod_original_sg_symbol_H-M P2(1)2(1)2
_cod_database_code 7019963

loop_
_symmetry_equiv_pos_as_xyz
'x, y, z'
'-x, -y, z'
'-x+1/2, y+1/2, -z'
'x+1/2, -y+1/2, -z'

loop_
_atom_site_label
_atom_site_type_symbol
_atom_site_fract_x
_atom_site_fract_y
_atom_site_fract_z
_atom_site_U_iso_or_equiv
_atom_site_adp_type
_atom_site_occupancy
_atom_site_symmetry_multiplicity
_atom_site_calc_flag
_atom_site_refinement_flags
Yb1 Yb 0.770460(12) -1.743954(12) -1.38767(2) 0.02311(8) Uani 1 1 d .
Yb2 Yb 0.767113(12) -1.746209(12) -1.11384(2) 0.02401(9) Uani 1 1 d .
Yb3 Yb 0.722217(11) -1.856578(10) -1.25605(2) 0.02346(7) Uani 1 1 d .
Mn1 Mn 0.68780(4) -1.71571(4) -1.54390(8) 0.0273(3) Uani 1 1 d .
Mn2 Mn 0.71069(4) -1.64753(4) -1.05105(8) 0.0287(3) Uani 1 1 d .
Mn3 Mn 0.61422(4) -1.88139(4) -1.17479(9) 0.0290(3) Uani 1 1 d .
Mn4 Mn 0.88133(5) -1.71402(5) -1.44766(9) 0.0332(3) Uani 1 1 d .
Mn5 Mn 0.84576(5) -1.78814(5) -0.95879(8) 0.0324(3) Uani 1 1 d .
Mn6 Mn 0.77967(5) -1.95028(4) -1.34099(8) 0.0291(3) Uani 1 1 d .
N1 N 0.6258(3) -1.6787(3) -1.5404(5) 0.0326(16) Uani 1 1 d .
N2 N 0.6422(3) -1.6301(3) -1.0267(5) 0.0357(18) Uani 1 1 d .
N3 N 0.5485(2) -1.8561(3) -1.2023(5) 0.0338(17) Uani 1 1 d .
N4 N 0.9428(2) -1.7502(3) -1.4635(5) 0.0364(17) Uani 1 1 d .
N5 N 0.9147(3) -1.8087(2) -0.9643(4) 0.0334(16) Uani 1 1 d .
N6 N 0.8459(3) -1.9761(2) -1.3186(4) 0.0314(16) Uani 1 1 d .
N7 N 0.9759(3) -1.7568(3) -0.7486(7) 0.0497(18) Uani 1 1 d .
O1 O 0.6712(2) -1.7433(2) -1.6596(4) 0.0363(14) Uani 1 1 d .
O2 O 0.71243(19) -1.69160(18) -1.4291(3) 0.0270(12) Uani 1 1 d .
O3 O 0.73444(15) -1.70846(16) -1.2555(4) 0.0235(10) Uani 1 1 d .
O4 O 0.6919(2) -1.64743(19) -1.2010(3) 0.0298(12) Uani 1 1 d .
O5 O 0.7285(2) -1.58337(19) -1.0578(4) 0.0388(14) Uani 1 1 d .
O6 O 0.70069(19) -1.71505(19) -1.0470(4) 0.0284(12) Uani 1 1 d .
O7 O 0.6994(2) -1.79185(19) -1.1480(3) 0.0242(12) Uani 1 1 d .
O8 O 0.6253(2) -1.81233(19) -1.1021(4) 0.0298(13) Uani 1 1 d .
O9 O 0.5916(2) -1.9084(2) -1.0652(4) 0.0369(14) Uani 1 1 d .
O10 O 0.64257(19) -1.8557(2) -1.2846(3) 0.0298(12) Uani 1 1 d .
O11 O 0.6999(2) -1.7937(2) -1.3589(4) 0.0289(13) Uani 1 1 d .
O12 O 0.6465(2) -1.7708(2) -1.4679(4) 0.0330(13) Uani 1 1 d .
O13 O 0.9141(2) -1.6560(2) -1.4471(5) 0.0515(18) Uani 1 1 d .
O14 O 0.8410(2) -1.76826(19) -1.4476(4) 0.0278(13) Uani 1 1 d .
O15 O 0.7841(2) -1.82558(19) -1.3576(3) 0.0272(13) Uani 1 1 d .
O16 O 0.8208(2) -1.8916(2) -1.4141(4) 0.0335(13) Uani 1 1 d .
O17 O 0.8384(3) -1.8176(3) -0.8424(4) 0.057(2) Uani 1 1 d .
O18 O 0.84501(19) -1.75249(19) -1.0731(3) 0.0262(12) Uani 1 1 d .
O19 O 0.81821(16) -1.74220(16) -1.2454(4) 0.0268(10) Uani 1 1 d .
O20 O 0.8930(2) -1.7236(2) -1.2936(4) 0.0368(14) Uani 1 1 d .
O21 O 0.7746(2) -1.9849(2) -1.4531(4) 0.0386(14) Uani 1 1 d .
O22 O 0.77816(19) -1.91225(17) -1.2300(3) 0.0258(11) Uani 1 1 d .
O23 O 0.7812(2) -1.83006(18) -1.1476(3) 0.0260(12) Uani 1 1 d .
O24 O 0.8328(2) -1.8543(2) -1.0382(4) 0.0353(13) Uani 1 1 d .
O25 O 0.7454(2) -1.75220(19) -1.5359(3) 0.0299(12) Uani 1 1 d .
O26 O 0.7748(2) -1.66835(18) -1.0801(4) 0.0323(13) Uani 1 1 d .
O27 O 0.67901(19) -1.89959(19) -1.1529(4) 0.0297(12) Uani 1 1 d .
O28 O 0.8210(2) -1.68305(19) -1.4237(4) 0.0304(13) Uani 1 1 d .
O29 O 0.7786(2) -1.77351(19) -0.9659(3) 0.0307(12) Uani 1 1 d .
O30 O 0.7223(2) -1.91413(18) -1.3660(3) 0.0277(12) Uani 1 1 d .
O31 O 0.7138(2) -1.6484(2) -1.6160(4) 0.0372(14) Uani 1 1 d .
O32 O 0.7234(3) -1.6428(2) -0.8991(4) 0.0443(15) Uani 1 1 d .
O33 O 0.5942(2) -1.9462(2) -1.2575(7) 0.065(2) Uani 1 1 d .
O34 O 0.8779(3) -1.7132(4) -1.6063(5) 0.077(3) Uani 1 1 d .
O35 O 0.8782(3) -1.7219(3) -0.8948(5) 0.055(2) Uani 1 1 d U
O36 O 0.73774(18) -2.00563(18) -1.2675(4) 0.0327(13) Uani 1 1 d .
O37 O 0.7816(2) -2.0570(2) -1.1843(4) 0.0376(14) Uani 1 1 d .
O38 O 0.9370(2) -1.7321(2) -0.7459(6) 0.0552(17) Uani 1 1 d .
O39 O 0.9914(3) -1.7744(3) -0.6759(6) 0.071(3) Uani 1 1 d .
O40 O 0.9968(3) -1.7625(3) -0.8233(5) 0.057(2) Uani 1 1 d .
C1 C 0.6297(3) -1.7455(3) -1.7020(5) 0.0295(18) Uani 1 1 d .
C2 C 0.6264(3) -1.7765(3) -1.7793(5) 0.0323(19) Uani 1 1 d .
H2A H 0.6527 -1.7959 -1.7962 0.039 Uiso 1 1 calc R
C3 C 0.5841(3) -1.7787(4) -1.8307(6) 0.043(2) Uani 1 1 d .
H3A H 0.5818 -1.8000 -1.8823 0.051 Uiso 1 1 calc R
C4 C 0.5466(4) -1.7511(4) -1.8082(7) 0.051(3) Uani 1 1 d .
H4A H 0.5183 -1.7530 -1.8446 0.061 Uiso 1 1 calc R
C5 C 0.5484(3) -1.7203(4) -1.7339(8) 0.050(2) Uani 1 1 d .
H5A H 0.5215 -1.7012 -1.7194 0.059 Uiso 1 1 calc R
C6 C 0.5903(3) -1.7169(3) -1.6781(6) 0.0315(18) Uani 1 1 d .
C7 C 0.5912(3) -1.6849(3) -1.6010(6) 0.0330(19) Uani 1 1 d .
H7A H 0.5636 -1.6659 -1.5924 0.040 Uiso 1 1 calc R
C8 C 0.6205(4) -1.6405(4) -1.4686(6) 0.048(3) Uani 1 1 d .
H8A H 0.5868 -1.6303 -1.4655 0.058 Uiso 1 1 calc R
H8B H 0.6399 -1.6126 -1.4869 0.058 Uiso 1 1 calc R
C9 C 0.6364(3) -1.6581(3) -1.3725(5) 0.037(2) Uani 1 1 d .
H9A H 0.6236 -1.6904 -1.3615 0.044 Uiso 1 1 calc R
H9B H 0.6236 -1.6368 -1.3234 0.044 Uiso 1 1 calc R
C10 C 0.6908(3) -1.6594(3) -1.3660(5) 0.0323(19) Uani 1 1 d .
H10A H 0.7032 -1.6268 -1.3795 0.039 Uiso 1 1 calc R
C11 C 0.7058(3) -1.6732(3) -1.2668(5) 0.0234(16) Uani 1 1 d .
C12 C 0.7012(3) -1.5445(3) -1.0629(5) 0.034(2) Uani 1 1 d .
C13 C 0.7245(4) -1.5012(3) -1.0826(5) 0.041(2) Uani 1 1 d .
H13A H 0.7580 -1.5004 -1.0925 0.050 Uiso 1 1 calc R
C14 C 0.6977(5) -1.4597(3) -1.0871(7) 0.058(3) Uani 1 1 d .
H14A H 0.7134 -1.4303 -1.0981 0.070 Uiso 1 1 calc R
C15 C 0.6497(5) -1.4603(4) -1.0761(7) 0.058(3) Uani 1 1 d .
H15A H 0.6318 -1.4318 -1.0822 0.069 Uiso 1 1 calc R
C16 C 0.6275(4) -1.5015(3) -1.0566(8) 0.055(3) Uani 1 1 d .
H16A H 0.5941 -1.5016 -1.0455 0.066 Uiso 1 1 calc R
C17 C 0.6532(4) -1.5447(3) -1.0525(6) 0.038(2) Uani 1 1 d .
C18 C 0.6251(3) -1.5876(3) -1.0308(6) 0.040(2) Uani 1 1 d .
H18A H 0.5920 -1.5837 -1.0190 0.048 Uiso 1 1 calc R
C19 C 0.6069(4) -1.6691(3) -1.0028(8) 0.047(2) Uani 1 1 d .
H19A H 0.5741 -1.6565 -1.0076 0.056 Uiso 1 1 calc R
H19B H 0.6121 -1.6796 -0.9375 0.056 Uiso 1 1 calc R
C20 C 0.6127(3) -1.7115(3) -1.0691(6) 0.037(2) Uani 1 1 d .
H20A H 0.6156 -1.6999 -1.1343 0.044 Uiso 1 1 calc R
H20B H 0.5840 -1.7319 -1.0654 0.044 Uiso 1 1 calc R
C21 C 0.6572(3) -1.7408(3) -1.0431(6) 0.0291(17) Uani 1 1 d .
H21A H 0.6529 -1.7516 -0.9769 0.035 Uiso 1 1 calc R
C22 C 0.6595(3) -1.7848(3) -1.1033(5) 0.0237(17) Uani 1 1 d .
C23 C 0.5575(3) -1.8909(3) -1.0090(6) 0.035(2) Uani 1 1 d .
C24 C 0.5567(4) -1.9038(4) -0.9137(7) 0.050(3) Uani 1 1 d .
H24A H 0.5805 -1.9245 -0.8893 0.061 Uiso 1 1 calc R
C25 C 0.5218(4) -1.8865(4) -0.8564(7) 0.055(3) Uani 1 1 d .
H25A H 0.5224 -1.8951 -0.7921 0.066 Uiso 1 1 calc R
C26 C 0.4866(4) -1.8578(4) -0.8867(7) 0.051(2) Uani 1 1 d .
H26A H 0.4630 -1.8463 -0.8446 0.061 Uiso 1 1 calc R
C27 C 0.4856(3) -1.8457(3) -0.9783(7) 0.044(2) Uani 1 1 d .
H27A H 0.4606 -1.8261 -1.0007 0.052 Uiso 1 1 calc R
C28 C 0.5205(3) -1.8615(3) -1.0407(6) 0.038(2) Uani 1 1 d .
C29 C 0.5167(3) -1.8484(3) -1.1394(6) 0.036(2) Uani 1 1 d .
H29A H 0.4883 -1.8328 -1.1587 0.043 Uiso 1 1 calc R
C30 C 0.5389(3) -1.8392(4) -1.2972(7) 0.041(2) Uani 1 1 d .
H30A H 0.5073 -1.8237 -1.2987 0.049 Uiso 1 1 calc R
H30B H 0.5379 -1.8668 -1.3403 0.049 Uiso 1 1 calc R
C31 C 0.5770(3) -1.8036(3) -1.3320(6) 0.039(2) Uani 1 1 d .
H31A H 0.5646 -1.7859 -1.3867 0.047 Uiso 1 1 calc R
H31B H 0.5842 -1.7804 -1.2818 0.047 Uiso 1 1 calc R
C32 C 0.6219(3) -1.8293(3) -1.3591(5) 0.0305(19) Uani 1 1 d .
H32A H 0.6136 -1.8523 -1.4100 0.037 Uiso 1 1 calc R
C33 C 0.6594(3) -1.7949(3) -1.3985(5) 0.0255(18) Uani 1 1 d .
C34 C 0.9597(3) -1.6463(4) -1.4390(7) 0.044(2) Uani 1 1 d .
C35 C 0.9760(4) -1.5998(4) -1.4293(8) 0.053(3) Uani 1 1 d .
H35A H 0.9528 -1.5752 -1.4288 0.063 Uiso 1 1 calc R
C36 C 1.0209(4) -1.5871(4) -1.4207(7) 0.058(3) Uani 1 1 d .
H36A H 1.0293 -1.5545 -1.4146 0.069 Uiso 1 1 calc R
C37 C 1.0563(4) -1.6222(4) -1.4208(7) 0.052(3) Uani 1 1 d .
H37A H 1.0889 -1.6140 -1.4137 0.063 Uiso 1 1 calc R
C38 C 1.0430(3) -1.6682(4) -1.4310(6) 0.047(3) Uani 1 1 d .
H38A H 1.0669 -1.6921 -1.4321 0.057 Uiso 1 1 calc R
C39 C 0.9961(3) -1.6816(4) -1.4401(6) 0.041(2) Uani 1 1 d .
C40 C 0.9847(3) -1.7318(3) -1.4570(6) 0.042(2) Uani 1 1 d .
H40A H 1.0109 -1.7529 -1.4639 0.050 Uiso 1 1 calc R
C41 C 0.9405(4) -1.8021(4) -1.4857(7) 0.044(2) Uani 1 1 d .
H41A H 0.9722 -1.8166 -1.4756 0.053 Uiso 1 1 calc R
H41B H 0.9320 -1.8063 -1.5525 0.053 Uiso 1 1 calc R
C42 C 0.9043(3) -1.8274(3) -1.4258(6) 0.038(2) Uani 1 1 d .
H42A H 0.9082 -1.8172 -1.3599 0.046 Uiso 1 1 calc R
H42B H 0.9101 -1.8620 -1.4288 0.046 Uiso 1 1 calc R
C43 C 0.8533(3) -1.8170(3) -1.4574(6) 0.0311(18) Uani 1 1 d .
H43A H 0.8511 -1.8251 -1.5254 0.037 Uiso 1 1 calc R
C44 C 0.8167(3) -1.8477(3) -1.4055(5) 0.0290(19) Uani 1 1 d .
C45 C 0.8659(4) -1.8460(3) -0.7947(6) 0.044(2) Uani 1 1 d .
C46 C 0.8486(5) -1.8688(3) -0.7159(6) 0.055(3) Uani 1 1 d .
H46A H 0.8164 -1.8634 -0.6984 0.066 Uiso 1 1 calc R
C47 C 0.8743(6) -1.8976(4) -0.6638(9) 0.085(5) Uani 1 1 d .
H47A H 0.8600 -1.9143 -0.6134 0.102 Uiso 1 1 calc R
C48 C 0.9250(7) -1.9037(6) -0.6839(12) 0.116(6) Uani 1 1 d U
H48A H 0.9453 -1.9209 -0.6430 0.139 Uiso 1 1 calc R
C49 C 0.9417(6) -1.8832(5) -0.7650(11) 0.104(5) Uani 1 1 d U
H49A H 0.9739 -1.8884 -0.7829 0.125 Uiso 1 1 calc R
C50 C 0.9122(4) -1.8545(4) -0.8223(7) 0.059(3) Uani 1 1 d .
C51 C 0.9348(4) -1.8353(3) -0.9017(7) 0.050(3) Uani 1 1 d .
H51A H 0.9676 -1.8426 -0.9102 0.060 Uiso 1 1 calc R
C52 C 0.9459(3) -1.7910(4) -1.0415(6) 0.036(2) Uani 1 1 d .
H52A H 0.9728 -1.8134 -1.0501 0.043 Uiso 1 1 calc R
H52B H 0.9593 -1.7598 -1.0236 0.043 Uiso 1 1 calc R
C53 C 0.9190(3) -1.7859(3) -1.1346(5) 0.0318(18) Uani 1 1 d .
H53A H 0.9423 -1.7806 -1.1856 0.038 Uiso 1 1 calc R
H53B H 0.9019 -1.8158 -1.1480 0.038 Uiso 1 1 calc R
C54 C 0.8835(3) -1.7449(3) -1.1335(5) 0.0276(17) Uani 1 1 d .
H54A H 0.9006 -1.7155 -1.1130 0.033 Uiso 1 1 calc R
C55 C 0.8635(3) -1.7365(3) -1.2338(5) 0.0311(18) Uani 1 1 d .
C56 C 0.8098(4) -1.9974(3) -1.5095(6) 0.040(2) Uani 1 1 d .
C57 C 0.7987(4) -2.0105(4) -1.6029(6) 0.053(3) Uani 1 1 d .
H57A H 0.7665 -2.0095 -1.6233 0.064 Uiso 1 1 calc R
C58 C 0.8339(4) -2.0247(4) -1.6651(7) 0.056(3) Uani 1 1 d U
H58A H 0.8259 -2.0322 -1.7280 0.068 Uiso 1 1 calc R
C59 C 0.8807(5) -2.0278(4) -1.6351(7) 0.068(4) Uani 1 1 d .
H59A H 0.9048 -2.0380 -1.6771 0.081 Uiso 1 1 calc R
C60 C 0.8921(5) -2.0161(4) -1.5456(8) 0.066(3) Uani 1 1 d .
H60A H 0.9245 -2.0177 -1.5270 0.079 Uiso 1 1 calc R
C61 C 0.8582(4) -2.0017(3) -1.4795(6) 0.043(2) Uani 1 1 d .
C62 C 0.8719(3) -1.9927(3) -1.3852(6) 0.039(2) Uani 1 1 d .
H62A H 0.9040 -1.9997 -1.3696 0.046 Uiso 1 1 calc R
C63 C 0.8661(3) -1.9718(3) -1.2241(6) 0.038(2) Uani 1 1 d .
H63A H 0.9001 -1.9812 -1.2259 0.046 Uiso 1 1 calc R
H63B H 0.8493 -1.9940 -1.1817 0.046 Uiso 1 1 calc R
C64 C 0.8622(3) -1.9210(3) -1.1844(6) 0.0328(19) Uani 1 1 d .
H64A H 0.8834 -1.9178 -1.1294 0.039 Uiso 1 1 calc R
H64B H 0.8727 -1.8978 -1.2323 0.039 Uiso 1 1 calc R
C65 C 0.8112(3) -1.9100(3) -1.1557(5) 0.0274(17) Uani 1 1 d .
H65A H 0.8015 -1.9340 -1.1077 0.033 Uiso 1 1 calc R
C66 C 0.8091(3) -1.8618(3) -1.1105(5) 0.0256(17) Uani 1 1 d .
C67 C 0.7584(5) -1.7871(5) -1.6021(7) 0.096(6) Uani 1 1 d .
H67A H 0.7412 -1.7814 -1.6608 0.144 Uiso 1 1 calc R
H67B H 0.7501 -1.8186 -1.5780 0.144 Uiso 1 1 calc R
H67C H 0.7927 -1.7855 -1.6136 0.144 Uiso 1 1 calc R
C68 C 0.8097(4) -1.6362(3) -1.1068(8) 0.051(3) Uani 1 1 d .
H68A H 0.8029 -1.6051 -1.0790 0.076 Uiso 1 1 calc R
H68B H 0.8101 -1.6333 -1.1752 0.076 Uiso 1 1 calc R
H68C H 0.8408 -1.6474 -1.0850 0.076 Uiso 1 1 calc R
C69 C 0.6952(3) -1.9213(4) -1.0691(6) 0.043(2) Uani 1 1 d .
H69A H 0.6686 -1.9378 -1.0387 0.064 Uiso 1 1 calc R
H69B H 0.7078 -1.8969 -1.0268 0.064 Uiso 1 1 calc R
H69C H 0.7204 -1.9442 -1.0838 0.064 Uiso 1 1 calc R
C70 C 0.8201(3) -1.6375(3) -1.3799(7) 0.036(2) Uani 1 1 d .
H70A H 0.8453 -1.6175 -1.4065 0.054 Uiso 1 1 calc R
H70B H 0.8254 -1.6411 -1.3125 0.054 Uiso 1 1 calc R
H70C H 0.7891 -1.6225 -1.3906 0.054 Uiso 1 1 calc R
C71 C 0.7444(4) -1.8001(4) -0.9142(6) 0.045(2) Uani 1 1 d .
H71A H 0.7574 -1.8080 -0.8525 0.067 Uiso 1 1 calc R
H71B H 0.7368 -1.8294 -0.9480 0.067 Uiso 1 1 calc R
H71C H 0.7153 -1.7811 -0.9065 0.067 Uiso 1 1 calc R
C72 C 0.7060(4) -1.9072(4) -1.4598(6) 0.055(3) Uani 1 1 d .
H72A H 0.7094 -1.9369 -1.4950 0.082 Uiso 1 1 calc R
H72B H 0.7249 -1.8823 -1.4898 0.082 Uiso 1 1 calc R
H72C H 0.6724 -1.8977 -1.4589 0.082 Uiso 1 1 calc R
C73 C 0.7484(4) -1.6153(4) -1.5859(7) 0.063(3) Uani 1 1 d .
H73A H 0.7513 -1.5899 -1.6324 0.094 Uiso 1 1 calc R
H73B H 0.7791 -1.6313 -1.5786 0.094 Uiso 1 1 calc R
H73C H 0.7386 -1.6016 -1.5257 0.094 Uiso 1 1 calc R
C74 C 0.7280(5) -1.6791(4) -0.8343(7) 0.067(3) Uani 1 1 d .
H74A H 0.7323 -1.6655 -0.7717 0.101 Uiso 1 1 calc R
H74B H 0.7557 -1.6987 -0.8503 0.101 Uiso 1 1 calc R
H74C H 0.6992 -1.6988 -0.8351 0.101 Uiso 1 1 calc R
C75 C 0.8606(5) -1.6757(5) -0.8947(10) 0.085(4) Uani 1 1 d U
H75A H 0.8823 -1.6551 -0.8595 0.128 Uiso 1 1 calc R
H75B H 0.8291 -1.6752 -0.8654 0.128 Uiso 1 1 calc R
H75C H 0.8581 -1.6642 -0.9593 0.128 Uiso 1 1 calc R
C76 C 0.7421(3) -2.0363(3) -1.2035(6) 0.0344(19) Uani 1 1 d .
C77 C 0.6988(3) -2.0498(4) -1.1460(7) 0.052(3) Uani 1 1 d .
H77A H 0.6713 -2.0312 -1.1669 0.077 Uiso 1 1 calc R
H77B H 0.7050 -2.0433 -1.0798 0.077 Uiso 1 1 calc R
H77C H 0.6921 -2.0837 -1.1543 0.077 Uiso 1 1 calc R

loop_
_atom_site_aniso_label
_atom_site_aniso_U_11
_atom_site_aniso_U_22
_atom_site_aniso_U_33
_atom_site_aniso_U_23
_atom_site_aniso_U_13
_atom_site_aniso_U_12
Yb1 0.03136(19) 0.01986(17) 0.01811(15) 0.00088(13) 0.00198(14) 0.00317(15)
Yb2 0.0327(2) 0.02069(18) 0.01865(15) -0.00273(14) 0.00220(14) -0.00210(15)
Yb3 0.03074(15) 0.01987(15) 0.01977(14) -0.00053(15) 0.00012(17) -0.00024(12)
Mn1 0.0360(7) 0.0272(7) 0.0186(5) -0.0007(5) -0.0001(5) 0.0085(5)
Mn2 0.0425(7) 0.0199(6) 0.0238(5) -0.0047(5) 0.0046(5) -0.0033(5)
Mn3 0.0325(7) 0.0224(6) 0.0321(6) 0.0032(5) 0.0022(5) -0.0029(5)
Mn4 0.0347(7) 0.0305(7) 0.0344(7) 0.0121(6) 0.0079(6) 0.0046(6)
Mn5 0.0420(7) 0.0368(7) 0.0183(5) -0.0026(5) -0.0036(5) -0.0010(6)
Mn6 0.0410(7) 0.0185(6) 0.0278(6) -0.0036(5) -0.0034(6) 0.0033(5)
N1 0.038(4) 0.036(4) 0.024(3) -0.001(3) -0.004(3) 0.014(3)
N2 0.048(5) 0.025(4) 0.034(4) -0.006(3) 0.004(3) 0.005(3)
N3 0.033(4) 0.035(4) 0.033(4) 0.001(3) -0.002(3) -0.007(3)
N4 0.032(4) 0.042(5) 0.035(4) 0.006(3) 0.020(3) 0.005(3)
N5 0.049(4) 0.030(4) 0.021(3) -0.005(3) -0.006(3) -0.005(3)
N6 0.044(4) 0.025(4) 0.026(3) -0.002(3) 0.005(3) 0.004(3)
N7 0.049(4) 0.046(4) 0.054(5) 0.014(5) 0.000(5) -0.013(3)
O1 0.038(3) 0.044(4) 0.027(3) -0.001(3) -0.001(3) 0.008(3)
O2 0.037(3) 0.022(3) 0.022(3) 0.000(2) -0.003(2) 0.009(2)
O3 0.030(2) 0.023(2) 0.017(2) 0.002(2) 0.000(3) -0.0015(19)
O4 0.046(3) 0.029(3) 0.015(2) -0.001(2) 0.008(2) 0.010(3)
O5 0.060(4) 0.024(3) 0.033(3) -0.006(2) 0.006(3) -0.011(3)
O6 0.038(3) 0.021(3) 0.025(3) 0.000(2) 0.006(2) -0.004(2)
O7 0.036(3) 0.020(3) 0.017(2) 0.003(2) -0.003(2) 0.000(3)
O8 0.035(3) 0.024(3) 0.030(3) -0.001(2) 0.008(3) -0.001(2)
O9 0.037(3) 0.029(3) 0.044(3) 0.014(3) 0.010(3) -0.001(3)
O10 0.034(3) 0.036(3) 0.019(2) 0.004(2) 0.002(2) 0.002(3)
O11 0.028(3) 0.026(3) 0.033(3) 0.005(2) -0.009(3) 0.003(3)
O12 0.031(3) 0.037(3) 0.031(3) 0.001(3) -0.004(3) 0.001(3)
O13 0.042(4) 0.037(4) 0.076(5) 0.021(4) 0.008(3) -0.001(3)
O14 0.037(3) 0.022(3) 0.024(3) 0.002(2) 0.007(2) 0.008(2)
O15 0.034(3) 0.022(3) 0.026(3) -0.001(2) 0.004(3) 0.008(3)
O16 0.047(4) 0.022(3) 0.031(3) 0.001(2) 0.005(3) 0.010(3)
O17 0.065(5) 0.091(6) 0.016(3) 0.016(3) -0.002(3) 0.009(4)
O18 0.034(3) 0.023(3) 0.022(3) -0.001(2) 0.006(2) 0.000(3)
O19 0.031(2) 0.024(2) 0.025(2) -0.003(3) 0.007(3) 0.000(2)
O20 0.037(3) 0.042(4) 0.032(3) 0.008(3) 0.006(3) -0.003(3)
O21 0.059(4) 0.034(3) 0.022(3) -0.004(2) -0.001(3) 0.009(3)
O22 0.037(3) 0.025(3) 0.016(2) -0.0041(19) -0.003(2) 0.001(2)
O23 0.033(3) 0.020(3) 0.025(3) -0.003(2) 0.003(3) -0.001(3)
O24 0.049(4) 0.024(3) 0.033(3) 0.000(3) -0.012(3) -0.006(3)
O25 0.043(3) 0.028(3) 0.019(2) -0.001(2) 0.003(2) 0.014(3)
O26 0.044(3) 0.022(3) 0.030(3) -0.001(2) 0.011(3) -0.006(3)
O27 0.036(3) 0.024(3) 0.030(3) 0.003(2) -0.002(2) -0.001(2)
O28 0.038(3) 0.024(3) 0.030(3) 0.004(2) 0.006(3) 0.002(2)
O29 0.040(3) 0.037(3) 0.015(2) 0.002(2) 0.008(2) -0.002(3)
O30 0.038(3) 0.023(3) 0.021(2) -0.001(2) -0.012(2) 0.006(2)
O31 0.052(4) 0.031(3) 0.028(3) 0.005(3) -0.002(3) -0.001(3)
O32 0.077(4) 0.033(3) 0.023(3) -0.008(3) -0.004(3) 0.002(4)
O33 0.053(4) 0.043(4) 0.100(6) -0.035(5) -0.012(5) -0.014(3)
O34 0.069(5) 0.118(8) 0.044(4) 0.041(5) 0.018(4) 0.027(5)
O35 0.072(5) 0.040(4) 0.052(4) -0.020(3) -0.032(4) 0.010(4)
O36 0.038(3) 0.022(3) 0.038(3) 0.005(2) -0.002(3) -0.003(2)
O37 0.038(3) 0.041(4) 0.034(3) 0.009(3) -0.002(3) 0.011(3)
O38 0.040(3) 0.075(5) 0.051(4) -0.020(4) -0.007(4) 0.006(3)
O39 0.061(5) 0.090(7) 0.062(5) 0.038(5) -0.008(4) 0.004(4)
O40 0.062(5) 0.065(5) 0.044(4) -0.003(4) 0.017(4) -0.006(4)
C1 0.036(4) 0.029(5) 0.024(4) 0.005(3) 0.000(3) -0.004(4)
C2 0.034(4) 0.039(5) 0.024(4) 0.001(3) -0.004(3) -0.004(4)
C3 0.036(5) 0.054(6) 0.037(5) -0.004(5) -0.008(4) -0.009(4)
C4 0.048(6) 0.050(6) 0.055(6) -0.018(5) -0.019(5) -0.002(5)
C5 0.033(4) 0.052(6) 0.064(7) -0.002(5) -0.010(5) -0.004(4)
C6 0.041(5) 0.026(4) 0.028(4) 0.002(3) 0.002(4) -0.001(4)
C7 0.036(5) 0.032(5) 0.031(4) 0.006(4) -0.005(4) 0.009(4)
C8 0.060(6) 0.058(7) 0.027(4) -0.007(5) -0.016(4) 0.039(6)
C9 0.053(5) 0.036(5) 0.022(4) -0.007(4) 0.001(4) 0.022(4)
C10 0.051(5) 0.026(4) 0.020(4) 0.009(3) 0.001(4) 0.001(4)
C11 0.029(4) 0.025(4) 0.016(4) -0.009(3) -0.001(3) -0.009(3)
C12 0.062(6) 0.017(4) 0.022(4) -0.006(3) 0.003(4) -0.005(4)
C13 0.069(6) 0.026(5) 0.029(4) 0.003(3) -0.004(5) -0.005(5)
C14 0.113(10) 0.022(5) 0.040(5) 0.004(4) -0.013(6) -0.019(6)
C15 0.086(9) 0.025(5) 0.062(7) -0.007(5) -0.020(6) 0.009(5)
C16 0.066(7) 0.026(5) 0.073(7) -0.014(5) -0.032(6) 0.017(5)
C17 0.066(6) 0.017(4) 0.032(4) -0.003(4) -0.012(4) 0.000(4)
C18 0.047(5) 0.030(5) 0.044(5) -0.017(4) 0.003(4) 0.003(4)
C19 0.045(6) 0.032(5) 0.063(6) -0.021(5) 0.012(5) 0.001(4)
C20 0.040(5) 0.029(5) 0.042(5) -0.004(4) 0.015(4) -0.007(4)
C21 0.032(4) 0.025(4) 0.030(4) 0.002(4) 0.009(3) 0.000(4)
C22 0.032(4) 0.018(4) 0.020(4) 0.003(3) 0.000(4) 0.002(3)
C23 0.041(5) 0.025(5) 0.039(5) 0.007(4) -0.002(4) -0.009(4)
C24 0.061(7) 0.041(6) 0.049(6) 0.020(5) 0.006(5) 0.002(5)
C25 0.069(7) 0.048(6) 0.048(6) 0.010(5) 0.011(5) -0.022(6)
C26 0.051(6) 0.044(6) 0.058(6) 0.005(5) 0.016(5) -0.004(5)
C27 0.046(6) 0.037(6) 0.048(5) 0.002(4) 0.007(5) -0.002(4)
C28 0.045(5) 0.022(4) 0.046(5) 0.004(4) 0.015(4) -0.012(4)
C29 0.027(4) 0.037(5) 0.043(5) 0.004(4) 0.004(4) -0.009(4)
C30 0.027(5) 0.050(6) 0.045(5) -0.005(4) 0.003(4) 0.001(4)
C31 0.036(5) 0.046(6) 0.035(5) 0.003(4) -0.009(4) 0.011(4)
C32 0.043(5) 0.024(4) 0.025(4) -0.001(3) -0.017(4) 0.000(4)
C33 0.038(5) 0.025(4) 0.014(3) 0.004(3) 0.000(3) 0.010(4)
C34 0.041(5) 0.046(6) 0.045(5) 0.023(5) 0.012(4) -0.003(5)
C35 0.042(6) 0.049(6) 0.068(7) 0.011(5) -0.004(5) 0.001(5)
C36 0.054(7) 0.065(8) 0.054(6) 0.017(5) 0.000(5) -0.008(6)
C37 0.035(5) 0.075(8) 0.047(6) 0.003(5) 0.003(4) -0.020(6)
C38 0.041(5) 0.073(8) 0.027(5) 0.001(5) 0.002(4) 0.000(5)
C39 0.044(5) 0.056(6) 0.023(4) 0.013(4) 0.006(4) 0.000(5)
C40 0.041(5) 0.049(6) 0.034(5) 0.014(4) 0.015(4) 0.012(4)
C41 0.041(6) 0.044(6) 0.046(5) 0.001(5) 0.013(5) 0.010(5)
C42 0.038(5) 0.033(5) 0.043(5) 0.010(4) 0.011(4) 0.014(4)
C43 0.043(5) 0.027(4) 0.024(4) -0.005(3) 0.004(4) 0.011(4)
C44 0.042(5) 0.034(5) 0.011(3) -0.001(3) -0.008(3) 0.004(4)
C45 0.085(8) 0.020(5) 0.027(4) -0.002(4) 0.005(5) 0.002(5)
C46 0.109(9) 0.034(6) 0.021(4) -0.002(4) 0.007(5) -0.001(6)
C47 0.152(14) 0.039(7) 0.062(7) 0.025(6) 0.026(8) 0.036(8)
C48 0.123(9) 0.113(9) 0.112(9) 0.053(7) 0.011(8) 0.030(8)
C49 0.114(8) 0.100(8) 0.098(8) 0.048(7) 0.012(7) 0.032(7)
C50 0.085(8) 0.036(6) 0.055(6) 0.024(5) 0.019(6) 0.015(6)
C51 0.045(6) 0.036(6) 0.069(7) 0.011(5) -0.010(5) 0.006(4)
C52 0.042(5) 0.042(6) 0.025(4) 0.004(4) 0.001(4) -0.002(4)
C53 0.036(4) 0.030(5) 0.029(4) -0.003(4) -0.008(4) 0.002(4)
C54 0.023(4) 0.030(4) 0.030(4) -0.001(3) 0.001(3) -0.006(3)
C55 0.036(4) 0.032(4) 0.026(4) -0.004(3) 0.004(4) -0.002(3)
C56 0.063(6) 0.021(4) 0.035(5) 0.001(4) 0.007(5) -0.001(4)
C57 0.081(8) 0.052(7) 0.027(4) 0.001(4) 0.003(5) 0.010(6)
C58 0.087(7) 0.054(6) 0.028(4) -0.012(4) 0.018(5) 0.010(5)
C59 0.109(10) 0.048(7) 0.046(6) 0.013(5) 0.041(7) 0.019(7)
C60 0.100(10) 0.051(7) 0.047(6) 0.009(5) 0.026(7) 0.018(7)
C61 0.069(7) 0.028(5) 0.033(5) 0.002(4) 0.017(5) 0.000(5)
C62 0.053(5) 0.020(4) 0.043(5) 0.002(4) 0.000(5) 0.007(4)
C63 0.045(5) 0.019(4) 0.051(6) -0.007(4) -0.005(4) 0.004(4)
C64 0.049(5) 0.021(4) 0.028(4) -0.006(3) 0.001(4) 0.002(4)
C65 0.034(4) 0.026(4) 0.022(4) 0.005(3) 0.002(3) -0.002(3)
C66 0.028(4) 0.035(5) 0.013(3) -0.009(3) -0.005(3) -0.008(4)
C67 0.110(11) 0.130(12) 0.048(6) -0.042(7) -0.034(7) 0.102(10)
C68 0.048(6) 0.034(5) 0.071(7) -0.025(5) 0.029(5) -0.014(4)
C69 0.041(5) 0.053(6) 0.034(5) 0.019(4) -0.010(4) 0.004(5)
C70 0.036(5) 0.028(5) 0.045(5) -0.002(4) -0.011(4) -0.003(4)
C71 0.064(6) 0.041(6) 0.029(4) -0.001(4) 0.012(4) -0.015(5)
C72 0.088(8) 0.049(6) 0.027(4) -0.007(4) -0.018(5) 0.017(6)
C73 0.071(7) 0.062(7) 0.055(6) 0.018(6) -0.019(6) -0.015(6)
C74 0.120(11) 0.046(6) 0.036(5) -0.006(5) 0.006(7) 0.012(7)
C75 0.087(5) 0.081(5) 0.088(5) -0.016(4) -0.017(4) 0.016(4)
C76 0.044(5) 0.021(4) 0.038(4) -0.003(4) -0.001(4) -0.002(4)
C77 0.044(6) 0.060(7) 0.050(6) 0.023(5) 0.013(5) 0.001(5)

loop_
_atom_type_symbol
_atom_type_description
_atom_type_scat_dispersion_real
_atom_type_scat_dispersion_imag
_atom_type_scat_source
C C 0.0033 0.0016 'International Tables Vol C Tables 4.2.6.8 and 6.1.1.4'
H H 0.0000 0.0000 'International Tables Vol C Tables 4.2.6.8 and 6.1.1.4'
N N 0.0061 0.0033 'International Tables Vol C Tables 4.2.6.8 and 6.1.1.4'
O O 0.0106 0.0060 'International Tables Vol C Tables 4.2.6.8 and 6.1.1.4'
Mn Mn 0.3368 0.7283 'International Tables Vol C Tables 4.2.6.8 and 6.1.1.4'
Yb Yb -0.3850 5.5486 'International Tables Vol C Tables 4.2.6.8 and 6.1.1.4'

loop_
_geom_angle_atom_site_label_1
_geom_angle_atom_site_label_2
_geom_angle_atom_site_label_3
_geom_angle
O25 Yb1 O14 83.46(19)
O25 Yb1 O2 66.23(18)
O14 Yb1 O2 136.39(19)
O25 Yb1 O28 93.4(2)
O14 Yb1 O28 66.28(19)
O2 Yb1 O28 84.3(2)
O25 Yb1 O3 131.60(18)
O14 Yb1 O3 143.52(18)
O2 Yb1 O3 68.16(17)
O28 Yb1 O3 97.40(17)
O25 Yb1 O15 96.97(19)
O14 Yb1 O15 68.51(19)
O2 Yb1 O15 142.3(2)
O28 Yb1 O15 131.9(2)
O3 Yb1 O15 109.54(16)
O25 Yb1 O19 164.23(18)
O14 Yb1 O19 80.77(18)
O2 Yb1 O19 126.77(17)
O28 Yb1 O19 80.26(17)
O3 Yb1 O19 63.91(16)
O15 Yb1 O19 77.25(17)
O25 Yb1 O11 81.19(19)
O14 Yb1 O11 126.56(19)
O2 Yb1 O11 80.54(19)
O28 Yb1 O11 164.81(19)
O3 Yb1 O11 76.26(17)
O15 Yb1 O11 63.11(19)
O19 Yb1 O11 108.37(16)
O25 Yb1 C11 113.32(18)
O14 Yb1 C11 152.66(19)
O2 Yb1 C11 48.03(18)
O28 Yb1 C11 90.41(18)
O3 Yb1 C11 20.50(17)
O15 Yb1 C11 126.71(18)
O19 Yb1 C11 81.35(16)
O11 Yb1 C11 78.90(18)
O25 Yb1 C44 87.59(18)
O14 Yb1 C44 48.7(2)
O2 Yb1 C44 149.25(19)
O28 Yb1 C44 114.4(2)
O3 Yb1 C44 128.44(17)
O15 Yb1 C44 20.83(19)
O19 Yb1 C44 82.03(17)
O11 Yb1 C44 79.7(2)
C11 Yb1 C44 147.08(19)
O25 Yb1 Mn1 33.94(13)
O14 Yb1 Mn1 115.51(14)
O2 Yb1 Mn1 33.74(13)
O28 Yb1 Mn1 95.93(14)
O3 Yb1 Mn1 97.87(11)
O15 Yb1 Mn1 117.88(14)
O19 Yb1 Mn1 160.39(11)
O11 Yb1 Mn1 71.68(12)
C11 Yb1 Mn1 79.45(13)
C44 Yb1 Mn1 116.66(13)
O25 Yb1 Mn4 94.36(15)
O14 Yb1 Mn4 33.14(14)
O2 Yb1 Mn4 115.97(14)
O28 Yb1 Mn4 34.22(14)
O3 Yb1 Mn4 119.85(11)
O15 Yb1 Mn4 98.06(14)
O19 Yb1 Mn4 72.27(11)
O11 Yb1 Mn4 159.64(14)
C11 Yb1 Mn4 120.71(13)
C44 Yb1 Mn4 80.28(16)
Mn1 Yb1 Mn4 114.82(3)
O26 Yb2 O18 85.9(2)
O26 Yb2 O6 67.28(19)
O18 Yb2 O6 135.54(18)
O26 Yb2 O29 96.68(19)
O18 Yb2 O29 66.37(19)
O6 Yb2 O29 81.71(19)
O26 Yb2 O7 130.9(2)
O18 Yb2 O7 142.33(19)
O6 Yb2 O7 68.48(19)
O29 Yb2 O7 97.06(19)
O26 Yb2 O19 93.74(17)
O18 Yb2 O19 67.85(17)
O6 Yb2 O19 144.39(18)
O29 Yb2 O19 131.99(19)
O7 Yb2 O19 110.63(17)
O26 Yb2 O23 165.2(2)
O18 Yb2 O23 79.6(2)
O6 Yb2 O23 126.08(19)
O29 Yb2 O23 80.44(18)
O7 Yb2 O23 63.9(2)
O19 Yb2 O23 77.95(16)
O26 Yb2 O3 77.99(17)
O18 Yb2 O3 127.09(16)
O6 Yb2 O3 82.69(17)
O29 Yb2 O3 164.37(18)
O7 Yb2 O3 76.32(16)
O19 Yb2 O3 63.45(16)
O23 Yb2 O3 108.37(16)
O26 Yb2 Mn2 34.42(15)
O18 Yb2 Mn2 117.11(14)
O6 Yb2 Mn2 34.09(13)
O29 Yb2 Mn2 95.68(14)
O7 Yb2 Mn2 97.32(14)
O19 Yb2 Mn2 117.64(11)
O23 Yb2 Mn2 159.89(14)
O3 Yb2 Mn2 71.54(11)
O26 Yb2 Mn5 97.94(15)
O18 Yb2 Mn5 33.52(13)
O6 Yb2 Mn5 113.61(13)
O29 Yb2 Mn5 33.98(15)
O7 Yb2 Mn5 118.68(13)
O19 Yb2 Mn5 98.18(13)
O23 Yb2 Mn5 71.51(13)
O3 Yb2 Mn5 160.52(11)
Mn2 Yb2 Mn5 115.56(3)
O26 Yb2 Yb1 101.27(13)
O18 Yb2 Yb1 103.54(12)
O6 Yb2 Yb1 115.68(13)
O29 Yb2 Yb1 158.76(14)
O7 Yb2 Yb1 79.66(12)
O19 Yb2 Yb1 36.01(13)
O23 Yb2 Yb1 79.31(12)
O3 Yb2 Yb1 34.98(11)
Mn2 Yb2 Yb1 105.54(2)
Mn5 Yb2 Yb1 130.70(2)
O26 Yb2 Yb3 155.77(15)
O18 Yb2 Yb3 112.40(13)
O6 Yb2 Yb3 105.03(13)
O29 Yb2 Yb3 105.06(14)
O7 Yb2 Yb3 36.64(13)
O19 Yb2 Yb3 79.70(12)
O23 Yb2 Yb3 35.27(14)
O3 Yb2 Yb3 78.23(11)
Mn2 Yb2 Yb3 130.48(2)
Mn5 Yb2 Yb3 106.04(2)
Yb1 Yb2 Yb3 60.164(9)
O22 Yb3 O30 67.35(17)
O22 Yb3 O27 83.92(18)
O30 Yb3 O27 94.00(19)
O22 Yb3 O10 136.37(19)
O30 Yb3 O10 83.3(2)
O27 Yb3 O10 66.05(19)
O22 Yb3 O11 143.36(19)
O30 Yb3 O11 95.96(18)
O27 Yb3 O11 131.17(19)
O10 Yb3 O11 67.88(19)
O22 Yb3 O23 68.03(18)
O30 Yb3 O23 132.52(19)
O27 Yb3 O23 96.70(18)
O10 Yb3 O23 142.68(18)
O11 Yb3 O23 110.51(19)
O22 Yb3 O15 81.32(18)
O30 Yb3 O15 80.86(19)
O27 Yb3 O15 165.23(19)
O10 Yb3 O15 126.43(18)
O11 Yb3 O15 63.43(19)
O23 Yb3 O15 77.24(15)
O22 Yb3 O7 126.18(16)
O30 Yb3 O7 164.57(19)
O27 Yb3 O7 81.29(18)
O10 Yb3 O7 81.36(19)
O11 Yb3 O7 76.72(15)
O23 Yb3 O7 62.85(18)
O15 Yb3 O7 107.10(18)
O22 Yb3 C33 150.10(18)
O30 Yb3 C33 86.97(18)
O27 Yb3 C33 114.1(2)
O10 Yb3 C33 48.6(2)
O11 Yb3 C33 20.2(2)
O23 Yb3 C33 128.7(2)
O15 Yb3 C33 79.6(2)
O7 Yb3 C33 81.67(18)
O22 Yb3 C66 47.91(19)
O30 Yb3 C66 114.7(2)
O27 Yb3 C66 87.8(2)
O10 Yb3 C66 149.82(18)
O11 Yb3 C66 129.3(2)
O23 Yb3 C66 21.01(19)
O15 Yb3 C66 81.92(19)
O7 Yb3 C66 79.97(19)
C33 Yb3 C66 148.8(2)
O22 Yb3 Mn6 33.73(11)
O30 Yb3 Mn6 34.44(13)
O27 Yb3 Mn6 94.23(14)
O10 Yb3 Mn6 114.88(14)
O11 Yb3 Mn6 119.45(14)
O23 Yb3 Mn6 98.54(13)
O15 Yb3 Mn6 73.67(13)
O7 Yb3 Mn6 159.88(12)
C33 Yb3 Mn6 117.75(14)
C66 Yb3 Mn6 80.26(14)
O22 Yb3 Mn3 115.68(13)
O30 Yb3 Mn3 95.34(15)
O27 Yb3 Mn3 33.84(14)
O10 Yb3 Mn3 33.54(12)
O11 Yb3 Mn3 97.57(14)
O23 Yb3 Mn3 118.16(13)
O15 Yb3 Mn3 159.82(13)
O7 Yb3 Mn3 72.56(13)
C33 Yb3 Mn3 80.40(16)
C66 Yb3 Mn3 117.26(14)
Mn6 Yb3 Mn3 113.85(3)
O1 Mn1 O2 172.6(2)
O1 Mn1 O25 92.3(2)
O2 Mn1 O25 80.4(2)
O1 Mn1 N1 91.2(3)
O2 Mn1 N1 96.2(2)
O25 Mn1 N1 175.0(3)
O1 Mn1 O12 90.7(2)
O2 Mn1 O12 91.0(2)
O25 Mn1 O12 92.2(2)
N1 Mn1 O12 84.1(3)
O1 Mn1 O31 91.5(2)
O2 Mn1 O31 88.7(2)
O25 Mn1 O31 101.6(2)
N1 Mn1 O31 81.9(3)
O12 Mn1 O31 165.9(2)
O1 Mn1 Yb1 131.63(18)
O2 Mn1 Yb1 41.57(15)
O25 Mn1 Yb1 40.70(15)
N1 Mn1 Yb1 134.99(19)
O12 Mn1 Yb1 82.50(14)
O31 Mn1 Yb1 106.22(16)
O5 Mn2 O6 172.8(3)
O5 Mn2 O26 91.8(3)
O6 Mn2 O26 81.0(2)
O5 Mn2 N2 91.7(3)
O6 Mn2 N2 95.5(3)
O26 Mn2 N2 175.6(3)
O5 Mn2 O32 87.1(2)
O6 Mn2 O32 93.1(2)
O26 Mn2 O32 94.5(3)
N2 Mn2 O32 88.3(3)
O5 Mn2 O4 90.7(2)
O6 Mn2 O4 89.7(2)
O26 Mn2 O4 90.8(2)
N2 Mn2 O4 86.5(2)
O32 Mn2 O4 174.3(2)
O5 Mn2 Yb2 131.6(2)
O6 Mn2 Yb2 41.49(16)
O26 Mn2 Yb2 41.07(16)
N2 Mn2 Yb2 134.9(2)
O32 Mn2 Yb2 103.85(17)
O4 Mn2 Yb2 81.52(14)
O9 Mn3 O10 175.2(3)
O9 Mn3 O27 94.5(2)
O10 Mn3 O27 80.7(2)
O9 Mn3 N3 89.7(3)
O10 Mn3 N3 95.1(3)
O27 Mn3 N3 174.4(3)
O9 Mn3 O8 90.7(2)
O10 Mn3 O8 89.7(2)
O27 Mn3 O8 91.4(2)
N3 Mn3 O8 84.9(3)
O9 Mn3 O33 91.4(3)
O10 Mn3 O33 88.8(3)
O27 Mn3 O33 96.1(2)
N3 Mn3 O33 87.4(3)
O8 Mn3 O33 172.0(3)
O9 Mn3 Yb3 134.02(19)
O10 Mn3 Yb3 41.37(16)
O27 Mn3 Yb3 41.06(16)
N3 Mn3 Yb3 133.9(2)
O8 Mn3 Yb3 81.49(14)
O33 Mn3 Yb3 102.4(2)
O13 Mn4 O14 172.8(3)
O13 Mn4 O28 92.1(3)
O14 Mn4 O28 80.8(2)
O13 Mn4 N4 91.2(3)
O14 Mn4 N4 96.0(3)
O28 Mn4 N4 175.0(3)
O13 Mn4 O20 91.6(3)
O14 Mn4 O20 89.4(2)
O28 Mn4 O20 90.5(2)
N4 Mn4 O20 85.7(3)
O13 Mn4 O34 90.9(4)
O14 Mn4 O34 89.1(3)
O28 Mn4 O34 97.8(3)
N4 Mn4 O34 85.9(3)
O20 Mn4 O34 171.3(3)
O13 Mn4 Yb1 132.6(2)
O14 Mn4 Yb1 40.66(16)
O28 Mn4 Yb1 41.54(16)
N4 Mn4 Yb1 134.4(2)
O20 Mn4 Yb1 81.61(15)
O34 Mn4 Yb1 102.7(2)
O17 Mn5 O18 171.4(3)
O17 Mn5 O29 91.9(3)
O18 Mn5 O29 80.4(2)
O17 Mn5 N5 90.8(3)
O18 Mn5 N5 97.3(3)
O29 Mn5 N5 173.2(2)
O17 Mn5 O24 93.7(3)
O18 Mn5 O24 90.1(2)
O29 Mn5 O24 89.6(2)
N5 Mn5 O24 84.0(2)
O17 Mn5 O35 92.8(3)
O18 Mn5 O35 85.3(3)
O29 Mn5 O35 103.8(3)
N5 Mn5 O35 82.3(3)
O24 Mn5 O35 164.9(3)
O17 Mn5 Yb2 132.3(2)
O18 Mn5 Yb2 40.85(16)
O29 Mn5 Yb2 41.02(14)
N5 Mn5 Yb2 135.07(19)
O24 Mn5 Yb2 81.31(15)
O35 Mn5 Yb2 104.03(18)
O21 Mn6 O22 173.8(3)
O21 Mn6 O30 93.0(2)
O22 Mn6 O30 80.8(2)
O21 Mn6 N6 91.0(3)
O22 Mn6 N6 95.2(2)
O30 Mn6 N6 169.2(3)
O21 Mn6 O36 89.9(2)
O22 Mn6 O36 89.3(2)
O30 Mn6 O36 90.8(2)
N6 Mn6 O36 99.3(2)
O21 Mn6 O16 91.4(2)
O22 Mn6 O16 89.2(2)
O30 Mn6 O16 87.5(2)
N6 Mn6 O16 82.4(2)
O36 Mn6 O16 177.9(2)
O21 Mn6 Yb3 133.34(19)
O22 Mn6 Yb3 40.75(15)
O30 Mn6 Yb3 41.14(14)
N6 Mn6 Yb3 132.4(2)
O36 Mn6 Yb3 97.27(15)
O16 Mn6 Yb3 80.63(14)
C7 N1 C8 118.3(7)
C7 N1 Mn1 123.4(6)
C8 N1 Mn1 118.1(5)
C18 N2 C19 115.9(8)
C18 N2 Mn2 125.0(7)
C19 N2 Mn2 119.1(6)
C29 N3 C30 117.8(7)
C29 N3 Mn3 124.0(6)
C30 N3 Mn3 117.6(6)
C40 N4 C41 116.6(8)
C40 N4 Mn4 124.7(7)
C41 N4 Mn4 118.6(6)
C51 N5 C52 116.5(8)
C51 N5 Mn5 123.8(7)
C52 N5 Mn5 119.7(5)
C62 N6 C63 119.3(8)
C62 N6 Mn6 122.4(6)
C63 N6 Mn6 118.1(5)
O40 N7 O39 120.8(8)
O40 N7 O38 119.9(9)
O39 N7 O38 119.3(10)
C1 O1 Mn1 130.0(5)
C10 O2 Mn1 128.3(5)
C10 O2 Yb1 123.8(4)
Mn1 O2 Yb1 104.7(2)
C11 O3 Yb1 119.5(4)
C11 O3 Yb2 132.0(4)
Yb1 O3 Yb2 108.35(17)
C11 O4 Mn2 131.0(5)
C12 O5 Mn2 129.6(6)
C21 O6 Mn2 129.1(5)
C21 O6 Yb2 121.7(4)
Mn2 O6 Yb2 104.4(2)
C22 O7 Yb2 120.8(5)
C22 O7 Yb3 129.8(5)
Yb2 O7 Yb3 108.9(2)
C22 O8 Mn3 130.5(5)
C23 O9 Mn3 126.8(5)
C32 O10 Mn3 130.2(5)
C32 O10 Yb3 122.7(5)
Mn3 O10 Yb3 105.1(2)
C33 O11 Yb3 119.4(5)
C33 O11 Yb1 131.3(5)
Yb3 O11 Yb1 108.3(2)
C33 O12 Mn1 127.8(6)
C34 O13 Mn4 131.3(6)
C43 O14 Mn4 129.1(5)
C43 O14 Yb1 122.8(5)
Mn4 O14 Yb1 106.2(2)
C44 O15 Yb1 118.8(5)
C44 O15 Yb3 130.3(5)
Yb1 O15 Yb3 109.9(2)
C44 O16 Mn6 129.0(5)
C45 O17 Mn5 132.2(6)
C54 O18 Mn5 126.6(5)
C54 O18 Yb2 125.1(4)
Mn5 O18 Yb2 105.6(2)
C55 O19 Yb2 120.0(5)
C55 O19 Yb1 130.6(5)
Yb2 O19 Yb1 109.14(18)
C55 O20 Mn4 127.7(5)
C56 O21 Mn6 126.9(6)
C65 O22 Mn6 129.3(5)
C65 O22 Yb3 123.5(4)
Mn6 O22 Yb3 105.5(2)
C66 O23 Yb3 117.9(4)
C66 O23 Yb2 132.9(5)
Yb3 O23 Yb2 108.6(2)
C66 O24 Mn5 130.9(6)
C67 O25 Mn1 123.3(6)
C67 O25 Yb1 128.6(5)
Mn1 O25 Yb1 105.4(2)
C68 O26 Mn2 121.2(5)
C68 O26 Yb2 130.1(5)
Mn2 O26 Yb2 104.5(2)
C69 O27 Mn3 123.9(5)
C69 O27 Yb3 127.5(5)
Mn3 O27 Yb3 105.1(2)
C70 O28 Mn4 119.8(5)
C70 O28 Yb1 124.4(5)
Mn4 O28 Yb1 104.2(2)
C71 O29 Mn5 121.3(6)
C71 O29 Yb2 124.4(5)
Mn5 O29 Yb2 105.0(2)
C72 O30 Mn6 120.7(6)
C72 O30 Yb3 123.7(5)
Mn6 O30 Yb3 104.4(2)
C73 O31 Mn1 129.2(5)
C74 O32 Mn2 129.0(6)
C75 O35 Mn5 128.8(7)
C76 O36 Mn6 140.5(5)
O1 C1 C6 123.9(7)
O1 C1 C2 116.6(7)
C6 C1 C2 119.4(7)
C3 C2 C1 119.7(8)
C4 C3 C2 120.9(9)
C3 C4 C5 121.3(9)
C4 C5 C6 120.4(9)
C1 C6 C7 122.4(8)
C1 C6 C5 118.4(8)
C7 C6 C5 119.2(8)
N1 C7 C6 127.3(8)
N1 C8 C9 110.8(7)
C8 C9 C10 110.7(8)
O2 C10 C11 108.0(6)
O2 C10 C9 113.9(7)
C11 C10 C9 109.7(6)
O4 C11 O3 123.2(6)
O4 C11 C10 117.6(7)
O3 C11 C10 119.0(6)
O4 C11 Yb1 160.7(5)
O3 C11 Yb1 40.0(3)
C10 C11 Yb1 79.3(4)
O5 C12 C17 124.1(8)
O5 C12 C13 116.8(9)
C17 C12 C13 119.1(9)
C14 C13 C12 119.0(10)
C15 C14 C13 121.4(10)
C16 C15 C14 119.6(10)
C15 C16 C17 120.8(11)
C12 C17 C16 120.0(9)
C12 C17 C18 123.9(8)
C16 C17 C18 116.0(9)
N2 C18 C17 124.6(9)
N2 C19 C20 110.9(7)
C19 C20 C21 110.6(8)
O6 C21 C22 111.0(6)
O6 C21 C20 114.5(6)
C22 C21 C20 109.7(7)
O8 C22 O7 125.5(7)
O8 C22 C21 118.2(7)
O7 C22 C21 116.2(7)
O9 C23 C28 123.5(7)
O9 C23 C24 119.6(8)
C28 C23 C24 116.9(9)
C25 C24 C23 119.8(10)
C26 C25 C24 123.2(10)
C25 C26 C27 118.4(10)
C26 C27 C28 121.6(10)
C27 C28 C23 120.0(8)
C27 C28 C29 119.0(8)
C23 C28 C29 120.9(8)
N3 C29 C28 125.5(8)
N3 C30 C31 112.4(8)
C32 C31 C30 110.5(7)
O10 C32 C31 113.6(7)
O10 C32 C33 108.9(6)
C31 C32 C33 111.4(7)
O12 C33 O11 126.6(8)
O12 C33 C32 115.6(7)
O11 C33 C32 117.8(6)
O12 C33 Yb3 162.5(6)
O11 C33 Yb3 40.4(4)
C32 C33 Yb3 78.7(4)
O13 C34 C35 121.6(9)
O13 C34 C39 123.6(9)
C35 C34 C39 114.7(9)
C36 C35 C34 125.4(11)
C35 C36 C37 119.1(11)
C38 C37 C36 118.6(10)
C37 C38 C39 122.4(10)
C38 C39 C34 119.7(10)
C38 C39 C40 119.2(9)
C34 C39 C40 120.9(9)
N4 C40 C39 126.8(8)
N4 C41 C42 111.7(7)
C41 C42 C43 112.0(7)
O14 C43 C42 112.5(7)
O14 C43 C44 109.4(6)
C42 C43 C44 112.2(7)
O16 C44 O15 126.1(8)
O16 C44 C43 116.7(7)
O15 C44 C43 117.2(7)
O16 C44 Yb1 161.2(6)
O15 C44 Yb1 40.3(4)
C43 C44 Yb1 78.3(4)
O17 C45 C50 121.0(8)
O17 C45 C46 120.1(10)
C50 C45 C46 118.8(10)
C47 C46 C45 123.6(13)
C46 C47 C48 119.8(12)
C49 C48 C47 116.6(14)
C48 C49 C50 121.7(15)
C45 C50 C51 126.0(9)
C45 C50 C49 119.0(10)
C51 C50 C49 114.9(11)
N5 C51 C50 125.5(10)
N5 C52 C53 112.5(7)
C54 C53 C52 112.6(7)
O18 C54 C53 113.4(7)
O18 C54 C55 108.1(6)
C53 C54 C55 110.1(6)
O20 C55 O19 127.2(7)
O20 C55 C54 115.7(7)
O19 C55 C54 117.0(7)
O21 C56 C57 118.6(9)
O21 C56 C61 123.3(8)
C57 C56 C61 117.9(9)
C58 C57 C56 121.4(11)
C59 C58 C57 119.7(10)
C60 C59 C58 119.9(11)
C59 C60 C61 123.0(13)
C60 C61 C62 120.5(10)
C60 C61 C56 117.9(9)
C62 C61 C56 121.6(8)
N6 C62 C61 127.7(9)
N6 C63 C64 112.8(7)
C65 C64 C63 110.8(7)
O22 C65 C66 109.8(6)
O22 C65 C64 114.0(6)
C66 C65 C64 109.7(7)
O24 C66 O23 122.9(7)
O24 C66 C65 119.2(7)
O23 C66 C65 117.9(6)
O24 C66 Yb3 159.2(6)
O23 C66 Yb3 41.1(3)
C65 C66 Yb3 78.1(4)
O36 C76 O37 123.3(8)
O36 C76 C77 119.1(8)
O37 C76 C77 117.6(7)

loop_
_geom_bond_atom_site_label_1
_geom_bond_atom_site_label_2
_geom_bond_distance
Yb1 O25 2.243(5)
Yb1 O14 2.264(5)
Yb1 O2 2.275(5)
Yb1 O28 2.283(5)
Yb1 O3 2.363(5)
Yb1 O15 2.367(5)
Yb1 O19 2.435(5)
Yb1 O11 2.460(6)
Yb1 C11 3.200(7)
Yb1 C44 3.204(9)
Yb1 Mn1 3.3163(12)
Yb1 Mn4 3.3370(13)
Yb2 O26 2.253(5)
Yb2 O18 2.270(5)
Yb2 O6 2.271(5)
Yb2 O29 2.271(5)
Yb2 O7 2.345(6)
Yb2 O19 2.367(5)
Yb2 O23 2.440(5)
Yb2 O3 2.462(5)
Yb2 Mn2 3.3200(12)
Yb2 Mn5 3.3424(13)
Yb2 Yb3 3.9188(5)
Yb3 O22 2.249(5)
Yb3 O30 2.255(5)
Yb3 O27 2.259(5)
Yb3 O10 2.273(5)
Yb3 O11 2.382(5)
Yb3 O23 2.387(6)
Yb3 O15 2.426(6)
Yb3 O7 2.471(5)
Yb3 C33 3.203(8)
Yb3 C66 3.209(7)
Yb3 Mn6 3.3203(12)
Yb3 Mn3 3.3211(13)
Mn1 O1 1.884(6)
Mn1 O2 1.904(5)
Mn1 O25 1.920(5)
Mn1 N1 2.030(7)
Mn1 O12 2.219(6)
Mn1 O31 2.275(6)
Mn2 O5 1.876(6)
Mn2 O6 1.921(5)
Mn2 O26 1.938(6)
Mn2 N2 2.015(8)
Mn2 O32 2.203(5)
Mn2 O4 2.205(5)
Mn3 O9 1.853(6)
Mn3 O10 1.901(5)
Mn3 O27 1.915(6)
Mn3 N3 2.017(7)
Mn3 O8 2.225(6)
Mn3 O33 2.243(6)
Mn4 O13 1.873(7)
Mn4 O14 1.900(6)
Mn4 O28 1.936(6)
Mn4 N4 2.017(7)
Mn4 O20 2.241(6)
Mn4 O34 2.268(8)
Mn5 O17 1.869(6)
Mn5 O18 1.917(5)
Mn5 O29 1.934(6)
Mn5 N5 2.022(8)
Mn5 O24 2.210(6)
Mn5 O35 2.267(7)
Mn6 O21 1.879(5)
Mn6 O22 1.914(4)
Mn6 O30 1.939(5)
Mn6 N6 2.022(7)
Mn6 O36 2.217(5)
Mn6 O16 2.270(6)
N1 C7 1.313(10)
N1 C8 1.493(11)
N2 C18 1.289(11)
N2 C19 1.516(12)
N3 C29 1.285(11)
N3 C30 1.462(11)
N4 C40 1.289(12)
N4 C41 1.495(13)
N5 C51 1.296(11)
N5 C52 1.495(11)
N6 C62 1.286(11)
N6 C63 1.469(11)
N7 O40 1.229(11)
N7 O39 1.230(11)
N7 O38 1.296(9)
O1 C1 1.315(10)
O2 C10 1.416(9)
O3 C11 1.287(9)
O4 C11 1.249(8)
O5 C12 1.336(10)
O6 C21 1.422(9)
O7 C22 1.305(10)
O8 C22 1.234(10)
O9 C23 1.343(11)
O10 C32 1.422(9)
O11 C33 1.271(10)
O12 C33 1.255(9)
O13 C34 1.314(11)
O14 C43 1.421(9)
O15 C44 1.301(10)
O16 C44 1.246(10)
O17 C45 1.303(11)
O18 C54 1.399(9)
O19 C55 1.291(9)
O20 C55 1.245(9)
O21 C56 1.322(11)
O22 C65 1.412(9)
O23 C66 1.302(10)
O24 C66 1.247(9)
O25 C67 1.410(11)
O26 C68 1.388(10)
O27 C69 1.420(9)
O28 C70 1.428(10)
O29 C71 1.424(10)
O30 C72 1.429(10)
O31 C73 1.413(12)
O32 C74 1.385(11)
O35 C75 1.390(14)
O36 C76 1.262(10)
O37 C76 1.283(10)
C1 C6 1.408(11)
C1 C2 1.410(11)
C2 C3 1.397(12)
C3 C4 1.349(14)
C4 C5 1.371(13)
C5 C6 1.425(12)
C6 C7 1.424(12)
C8 C9 1.527(11)
C9 C10 1.529(12)
C10 C11 1.529(10)
C12 C17 1.357(13)
C12 C13 1.411(12)
C13 C14 1.392(15)
C14 C15 1.358(16)
C15 C16 1.346(15)
C16 C17 1.415(12)
C17 C18 1.476(13)
C19 C20 1.533(12)
C20 C21 1.543(12)
C21 C22 1.509(11)
C23 C28 1.404(13)
C23 C24 1.408(12)
C24 C25 1.368(15)
C25 C26 1.348(15)
C26 C27 1.352(13)
C27 C28 1.396(12)
C28 C29 1.460(12)
C30 C31 1.549(13)
C31 C32 1.505(12)
C32 C33 1.537(12)
C34 C35 1.393(14)
C34 C39 1.427(13)
C35 C36 1.318(14)
C36 C37 1.401(15)
C37 C38 1.355(15)
C38 C39 1.374(13)
C39 C40 1.468(14)
C41 C42 1.506(12)
C42 C43 1.529(12)
C43 C44 1.532(12)
C45 C50 1.381(15)
C45 C46 1.384(12)
C46 C47 1.315(15)
C47 C48 1.46(2)
C48 C49 1.38(2)
C49 C50 1.416(16)
C50 C51 1.407(14)
C52 C53 1.536(11)
C53 C54 1.523(11)
C54 C55 1.558(11)
C56 C57 1.418(12)
C56 C61 1.432(14)
C57 C58 1.387(14)
C58 C59 1.386(17)
C59 C60 1.359(16)
C60 C61 1.399(14)
C61 C62 1.423(13)
C63 C64 1.543(11)
C64 C65 1.520(11)
C65 C66 1.502(11)
C76 C77 1.515(12)

loop_
_platon_squeeze_void_nr
_platon_squeeze_void_average_x
_platon_squeeze_void_average_y
_platon_squeeze_void_average_z
_platon_squeeze_void_volume
_platon_squeeze_void_count_electrons
_platon_squeeze_void_content
1 0.000 0.000 -0.130 508 119 ' '
2 0.000 0.500 0.152 918 152 ' '
3 0.034 0.119 0.346 10 1 ' '
4 0.500 1.000 0.312 918 152 ' '
5 0.500 0.500 0.135 510 119 ' '
6 0.465 0.619 0.654 9 1 ' '
7 0.534 0.381 0.654 9 1 ' '
8 0.965 0.881 0.346 9 1 ' '
